data_7158738
loop_
_publ_author_name
'Jin, Lvnan'
'Zhou, Xuan'
'Zhao, Yunbo'
'Guo, Jing'
'Stephan, Douglas W.'

_publ_section_title
;
 Catalyst-dependent chemoselective insertion of diazoalkanes into
 N-H\C-H\O-H\C-O bonds of 2-hydroxybenzothiazoles
;
_journal_name_full 'Organic &amp; Biomolecular Chemistry'
_journal_paper_doi 10.1039/D2OB01048H
_journal_year 2022
_chemical_formula_moiety 'C16 H12 Br N O3 S'
_chemical_formula_sum 'C16 H12 Br N O3 S'
_chemical_formula_weight 378.24
_space_group_crystal_system monoclinic
_space_group_IT_number 14
_space_group_name_Hall '-P 2ybc'
_space_group_name_H-M_alt 'P 1 21/c 1'
_atom_sites_solution_hydrogens geom
_audit_creation_date 2022-04-26
_audit_creation_method
;
Olex2 1.2
(compiled 2018.05.29 svn.r3508 for OlexSys, GUI svn.r5506)
;
_audit_update_record
;
2022-04-26 deposited with the CCDC.	2022-06-24 downloaded from the CCDC.
;
_cell_angle_alpha 90
_cell_angle_beta 107.614(2)
_cell_angle_gamma 90
_cell_formula_units_Z 4
_cell_length_a 17.2756(7)
_cell_length_b 5.8934(3)
_cell_length_c 15.8085(6)
_cell_measurement_reflns_used 9129
_cell_measurement_temperature 150(2)
_cell_measurement_theta_max 72.17
_cell_measurement_theta_min 5.37
_cell_volume 1534.04(12)
_computing_cell_refinement 'SAINT V8.40B (?, 2016)'
_computing_data_reduction 'SAINT V8.40B (?, 2016)'
_computing_molecular_graphics 'Olex2 (Dolomanov et al., 2009)'
_computing_publication_material 'Olex2 (Dolomanov et al., 2009)'
_computing_structure_refinement 'XL (Sheldrick, 2008)'
_computing_structure_solution 'XT (Sheldrick, 2015)'
_diffrn_ambient_temperature 150.0
_diffrn_measured_fraction_theta_full 1.000
_diffrn_measured_fraction_theta_max 0.999
_diffrn_measurement_device_type 'Bruker APEX-II CCD'
_diffrn_measurement_method '\f and \w scans'
_diffrn_radiation_type CuK\a
_diffrn_radiation_wavelength 1.54178
_diffrn_reflns_av_R_equivalents 0.0603
_diffrn_reflns_av_unetI/netI 0.0290
_diffrn_reflns_Laue_measured_fraction_full 1.000
_diffrn_reflns_Laue_measured_fraction_max 0.999
_diffrn_reflns_limit_h_max 21
_diffrn_reflns_limit_h_min -21
_diffrn_reflns_limit_k_max 7
_diffrn_reflns_limit_k_min -7
_diffrn_reflns_limit_l_max 18
_diffrn_reflns_limit_l_min -19
_diffrn_reflns_number 31455
_diffrn_reflns_point_group_measured_fraction_full 1.000
_diffrn_reflns_point_group_measured_fraction_max 0.999
_diffrn_reflns_theta_full 67.679
_diffrn_reflns_theta_max 72.160
_diffrn_reflns_theta_min 2.683
_diffrn_standards_number 0
_exptl_absorpt_coefficient_mu 5.033
_exptl_absorpt_correction_T_max 0.7536
_exptl_absorpt_correction_T_min 0.6327
_exptl_absorpt_correction_type none
_exptl_absorpt_process_details
;
SADABS-2016/2 (Bruker,2016/2) was used for absorption correction.
wR2(int) was 0.1133 before and 0.0813 after correction.
The Ratio of minimum to maximum transmission is 0.8396.
The \l/2 correction factor is Not present.
;
_exptl_crystal_density_diffrn 1.638
_exptl_crystal_description block
_exptl_crystal_F_000 760
_refine_diff_density_max 0.340
_refine_diff_density_min -0.549
_refine_diff_density_rms 0.064
_refine_ls_extinction_method none
_refine_ls_goodness_of_fit_ref 1.183
_refine_ls_hydrogen_treatment constr
_refine_ls_matrix_type full
_refine_ls_number_parameters 200
_refine_ls_number_reflns 3024
_refine_ls_number_restraints 0
_refine_ls_restrained_S_all 1.183
_refine_ls_R_factor_all 0.0322
_refine_ls_R_factor_gt 0.0297
_refine_ls_shift/su_max 0.001
_refine_ls_shift/su_mean 0.000
_refine_ls_structure_factor_coef Fsqd
_refine_ls_weighting_details 'w=1/[\s^2^(Fo^2^)+(0.0277P)^2^+1.1439P] where P=(Fo^2^+2Fc^2^)/3'
_refine_ls_weighting_scheme calc
_refine_ls_wR_factor_gt 0.0781
_refine_ls_wR_factor_ref 0.0793
_reflns_Friedel_coverage 0.000
_reflns_number_gt 2771
_reflns_number_total 3024
_reflns_threshold_expression 'I > 2\s(I)'
_cod_data_source_file d2ob01048h2.cif
_cod_data_source_block 11_CCDC2
_cod_database_code 7158738
_shelx_shelxl_version_number 2018/3
_shelx_space_group_comment
;
The symmetry employed for this shelxl refinement is uniquely defined
by the following loop, which should always be used as a source of
symmetry information in preference to the above space-group names.
They are only intended as comments.
;
_olex2_refinement_description
;
1. Fixed Uiso
 At 1.2 times of:
  All C(H) groups
 At 1.5 times of:
  All C(H,H,H) groups
2.a Ternary CH refined with riding coordinates:
 C009(H009)
2.b Aromatic/amide H refined with riding coordinates:
 C00B(H00B), C00D(H00D), C00E(H00E), C00F(H00F), C00H(H00H), C00J(H00J),
 C00K(H00K), C00L(H00L)
2.c Idealised Me refined as rotating group:
 C00M(H00A,H00C,H00G)
;
_olex2_submission_special_instructions 'No special instructions were received'

loop_
_space_group_symop_operation_xyz
'x, y, z'
'-x, y+1/2, -z+1/2'
'-x, -y, -z'
'x, -y-1/2, z-1/2'

loop_
_atom_site_label
_atom_site_type_symbol
_atom_site_fract_x
_atom_site_fract_y
_atom_site_fract_z
_atom_site_U_iso_or_equiv
_atom_site_adp_type
_atom_site_occupancy
_atom_site_site_symmetry_order
_atom_site_calc_flag
_atom_site_refinement_flags_posn
_atom_site_refinement_flags_adp
_atom_site_refinement_flags_occupancy
_atom_site_disorder_assembly
_atom_site_disorder_group
Br01 Br 0.62995(2) 0.27451(5) 1.00222(2) 0.03787(10) Uani 1 1 d . . . . .
S002 S 0.19582(4) 0.18153(10) 0.50696(4) 0.03498(15) Uani 1 1 d . . . . .
O003 O 0.29360(9) 0.3693(3) 0.65050(10) 0.0310(3) Uani 1 1 d . . . . .
O004 O 0.25631(10) 0.8415(3) 0.76954(12) 0.0329(4) Uani 1 1 d . . . . .
O005 O 0.21003(10) 0.4859(3) 0.77236(11) 0.0334(4) Uani 1 1 d . . . . .
N006 N 0.18254(11) 0.5853(3) 0.56991(12) 0.0276(4) Uani 1 1 d . . . . .
C007 C 0.39574(13) 0.4899(4) 0.77987(14) 0.0251(4) Uani 1 1 d . . . . .
C008 C 0.11644(13) 0.5577(4) 0.49361(14) 0.0273(4) Uani 1 1 d . . . . .
C009 C 0.31915(13) 0.5603(4) 0.70940(14) 0.0267(4) Uani 1 1 d . . . . .
H009 H 0.330221 0.694046 0.675856 0.032 Uiso 1 1 calc R . . . .
C00A C 0.25358(12) 0.6198(4) 0.75274(14) 0.0262(4) Uani 1 1 d . . . . .
C00B C 0.39931(14) 0.2816(4) 0.82259(16) 0.0291(5) Uani 1 1 d . . . . .
H00B H 0.353914 0.182182 0.805827 0.035 Uiso 1 1 calc R . . . .
C00C C 0.53404(13) 0.3657(4) 0.91255(14) 0.0280(4) Uani 1 1 d . . . . .
C00D C 0.53201(13) 0.5738(4) 0.87181(15) 0.0299(5) Uani 1 1 d . . . . .
H00D H 0.577433 0.673006 0.889174 0.036 Uiso 1 1 calc R . . . .
C00E C 0.46215(13) 0.6354(4) 0.80483(14) 0.0281(4) Uani 1 1 d . . . . .
H00E H 0.459809 0.777773 0.775975 0.034 Uiso 1 1 calc R . . . .
C00F C 0.46866(14) 0.2183(4) 0.88940(15) 0.0296(5) Uani 1 1 d . . . . .
H00F H 0.471212 0.076442 0.918685 0.035 Uiso 1 1 calc R . . . .
C00G C 0.11343(14) 0.3493(4) 0.44980(15) 0.0298(5) Uani 1 1 d . . . . .
C00H C 0.05122(15) 0.2975(4) 0.37272(16) 0.0346(5) Uani 1 1 d . . . . .
H00H H 0.049992 0.156401 0.343312 0.041 Uiso 1 1 calc R . . . .
C00I C 0.22597(13) 0.4043(4) 0.58271(14) 0.0282(4) Uani 1 1 d . . . . .
C00J C 0.05537(14) 0.7173(4) 0.45975(16) 0.0312(5) Uani 1 1 d . . . . .
H00J H 0.056293 0.859172 0.488586 0.037 Uiso 1 1 calc R . . . .
C00K C -0.00678(14) 0.6654(4) 0.38322(17) 0.0358(5) Uani 1 1 d . . . . .
H00K H -0.048710 0.773065 0.359671 0.043 Uiso 1 1 calc R . . . .
C00L C -0.00871(15) 0.4587(5) 0.34046(16) 0.0377(6) Uani 1 1 d . . . . .
H00L H -0.051948 0.427310 0.288129 0.045 Uiso 1 1 calc R . . . .
C00M C 0.19887(16) 0.9240(5) 0.8127(2) 0.0424(6) Uani 1 1 d . . . . .
H00A H 0.143468 0.903623 0.773064 0.064 Uiso 1 1 calc GR . . . .
H00C H 0.208806 1.085481 0.826613 0.064 Uiso 1 1 calc GR . . . .
H00G H 0.205477 0.838789 0.867680 0.064 Uiso 1 1 calc GR . . . .

loop_
_atom_site_aniso_label
_atom_site_aniso_U_11
_atom_site_aniso_U_22
_atom_site_aniso_U_33
_atom_site_aniso_U_23
_atom_site_aniso_U_13
_atom_site_aniso_U_12
Br01 0.02758(15) 0.05315(18) 0.02908(15) 0.00339(10) 0.00287(11) 0.00269(10)
S002 0.0359(3) 0.0295(3) 0.0333(3) -0.0062(2) 0.0010(2) 0.0033(2)
O003 0.0292(8) 0.0291(8) 0.0297(8) -0.0056(6) 0.0012(6) 0.0043(6)
O004 0.0307(8) 0.0254(8) 0.0458(9) -0.0056(7) 0.0161(7) -0.0001(6)
O005 0.0308(8) 0.0297(8) 0.0402(9) 0.0039(7) 0.0115(7) -0.0011(7)
N006 0.0247(8) 0.0285(9) 0.0287(9) 0.0015(7) 0.0069(7) -0.0003(7)
C007 0.0255(10) 0.0260(10) 0.0246(10) -0.0014(8) 0.0088(8) 0.0003(8)
C008 0.0259(10) 0.0306(11) 0.0252(10) 0.0034(8) 0.0077(8) -0.0028(9)
C009 0.0274(10) 0.0241(10) 0.0273(10) -0.0012(8) 0.0063(9) -0.0005(8)
C00A 0.0246(10) 0.0246(10) 0.0265(10) 0.0005(9) 0.0034(8) 0.0014(8)
C00B 0.0271(11) 0.0280(11) 0.0316(11) -0.0015(9) 0.0081(9) -0.0033(9)
C00C 0.0247(10) 0.0356(12) 0.0231(10) -0.0022(9) 0.0063(8) 0.0026(9)
C00D 0.0267(10) 0.0332(11) 0.0309(11) -0.0050(9) 0.0101(9) -0.0065(9)
C00E 0.0324(11) 0.0250(10) 0.0283(10) -0.0014(8) 0.0113(9) -0.0030(9)
C00F 0.0306(11) 0.0301(11) 0.0278(11) 0.0030(9) 0.0087(9) -0.0014(9)
C00G 0.0294(11) 0.0318(11) 0.0279(11) 0.0025(9) 0.0083(9) -0.0012(9)
C00H 0.0363(12) 0.0385(13) 0.0266(11) -0.0012(9) 0.0059(10) -0.0075(10)
C00I 0.0271(10) 0.0285(11) 0.0273(10) -0.0004(9) 0.0058(9) 0.0000(9)
C00J 0.0284(11) 0.0316(12) 0.0327(12) 0.0054(9) 0.0081(10) 0.0000(9)
C00K 0.0271(11) 0.0409(13) 0.0374(13) 0.0140(11) 0.0066(10) 0.0011(10)
C00L 0.0325(12) 0.0487(15) 0.0281(11) 0.0075(10) 0.0032(10) -0.0099(11)
C00M 0.0376(13) 0.0361(13) 0.0605(17) -0.0101(12) 0.0252(13) 0.0018(11)

loop_
_atom_type_symbol
_atom_type_description
_atom_type_scat_dispersion_real
_atom_type_scat_dispersion_imag
_atom_type_scat_source
C C 0.0181 0.0091 'International Tables Vol C Tables 4.2.6.8 and 6.1.1.4'
H H 0.0000 0.0000 'International Tables Vol C Tables 4.2.6.8 and 6.1.1.4'
Br Br -0.6763 1.2805 'International Tables Vol C Tables 4.2.6.8 and 6.1.1.4'
N N 0.0311 0.0180 'International Tables Vol C Tables 4.2.6.8 and 6.1.1.4'
O O 0.0492 0.0322 'International Tables Vol C Tables 4.2.6.8 and 6.1.1.4'
S S 0.3331 0.5567 'International Tables Vol C Tables 4.2.6.8 and 6.1.1.4'

loop_
_geom_angle_atom_site_label_1
_geom_angle_atom_site_label_2
_geom_angle_atom_site_label_3
_geom_angle
_geom_angle_site_symmetry_1
_geom_angle_site_symmetry_3
_geom_angle_publ_flag
C00G S002 C00I 87.50(11) . . ?
C00I O003 C009 114.74(17) . . ?
C00A O004 C00M 115.83(18) . . ?
C00I N006 C008 108.99(19) . . ?
C00B C007 C009 120.07(19) . . ?
C00E C007 C009 120.28(19) . . ?
C00E C007 C00B 119.6(2) . . ?
N006 C008 C00G 115.2(2) . . ?
C00J C008 N006 125.4(2) . . ?
C00J C008 C00G 119.4(2) . . ?
O003 C009 C007 106.91(17) . . ?
O003 C009 C00A 110.13(17) . . ?
C007 C009 C00A 109.57(17) . . ?
O004 C00A C009 109.12(17) . . ?
O005 C00A O004 125.7(2) . . ?
O005 C00A C009 125.1(2) . . ?
C00F C00B C007 120.5(2) . . ?
C00D C00C Br01 119.45(17) . . ?
C00D C00C C00F 122.1(2) . . ?
C00F C00C Br01 118.48(18) . . ?
C00C C00D C00E 118.7(2) . . ?
C007 C00E C00D 120.4(2) . . ?
C00C C00F C00B 118.7(2) . . ?
C008 C00G S002 109.75(17) . . ?
C00H C00G S002 128.44(19) . . ?
C00H C00G C008 121.8(2) . . ?
C00L C00H C00G 117.7(2) . . ?
O003 C00I S002 116.07(16) . . ?
N006 C00I S002 118.51(17) . . ?
N006 C00I O003 125.4(2) . . ?
C00K C00J C008 118.8(2) . . ?
C00J C00K C00L 121.1(2) . . ?
C00H C00L C00K 121.2(2) . . ?

loop_
_geom_bond_atom_site_label_1
_geom_bond_atom_site_label_2
_geom_bond_distance
_geom_bond_site_symmetry_2
_geom_bond_publ_flag
Br01 C00C 1.903(2) . ?
S002 C00G 1.744(2) . ?
S002 C00I 1.747(2) . ?
O003 C009 1.442(3) . ?
O003 C00I 1.341(3) . ?
O004 C00A 1.331(3) . ?
O004 C00M 1.448(3) . ?
O005 C00A 1.194(3) . ?
N006 C008 1.397(3) . ?
N006 C00I 1.284(3) . ?
C007 C009 1.507(3) . ?
C007 C00B 1.393(3) . ?
C007 C00E 1.390(3) . ?
C008 C00G 1.403(3) . ?
C008 C00J 1.394(3) . ?
C009 C00A 1.531(3) . ?
C00B C00F 1.387(3) . ?
C00C C00D 1.381(3) . ?
C00C C00F 1.384(3) . ?
C00D C00E 1.391(3) . ?
C00G C00H 1.393(3) . ?
C00H C00L 1.383(4) . ?
C00J C00K 1.387(4) . ?
C00K C00L 1.389(4) . ?
